data_7130516
loop_
_publ_author_name
'Mears, Kristian'
'Kutzleb, Michelle'
'Stennett, Cary'
'Fettinger, James C.'
'Kaseman, Derrick'
'Yu, Ping'
'Vasko, Petra'
'Power, Philip P.'

_publ_section_title
;
 Terpene Dispersion Energy Donor Ligands in Borane Complexes
;
_journal_name_full 'Chemical Communications'
_journal_paper_doi 10.1039/D2CC04203G
_journal_year 2022
_chemical_absolute_configuration ad
_chemical_formula_moiety 'C30 H51 B'
_chemical_formula_sum 'C30 H51 B'
_chemical_formula_weight 422.52
_space_group_crystal_system trigonal
_space_group_IT_number 146
_space_group_name_Hall 'R 3'
_space_group_name_H-M_alt 'R 3 :H'
_atom_sites_solution_hydrogens geom
_audit_creation_method SHELXL-2014/7
_audit_update_record
;
2022-06-18 deposited with the CCDC.	2022-08-12 downloaded from the CCDC.
;
_cell_angle_alpha 90
_cell_angle_beta 90
_cell_angle_gamma 120
_cell_formula_units_Z 3
_cell_length_a 16.905(5)
_cell_length_b 16.905(5)
_cell_length_c 8.039(3)
_cell_measurement_reflns_used 4161
_cell_measurement_temperature 90(2)
_cell_measurement_theta_max 27.89
_cell_measurement_theta_min 2.89
_cell_volume 1989.6(11)
_computing_cell_refinement 'SAINT (8.34a) (Bruker, 2013)'
_computing_data_collection 'Apex2 (2013.6-2) (Bruker, 2013)'
_computing_data_reduction 'SAINT (8.34a) (Bruker, 2013)'
_computing_molecular_graphics 'Bruker SHELXTL'
_computing_publication_material 'Bruker SHELXTL'
_computing_structure_refinement 'SHELXL-2014/7 (Sheldrick, 2014)'
_computing_structure_solution 'SHELXT (Sheldrick, 2014)'
_diffrn_ambient_temperature 90(2)
_diffrn_measured_fraction_theta_full 0.999
_diffrn_measured_fraction_theta_max 0.999
_diffrn_measurement_device_type 'Bruker APEX-II CCD'
_diffrn_measurement_method '\f and \w scans'
_diffrn_radiation_type MoK\a
_diffrn_radiation_wavelength 0.71073
_diffrn_reflns_av_R_equivalents 0.0193
_diffrn_reflns_av_unetI/netI 0.0275
_diffrn_reflns_Laue_measured_fraction_full 0.999
_diffrn_reflns_Laue_measured_fraction_max 0.999
_diffrn_reflns_limit_h_max 21
_diffrn_reflns_limit_h_min -22
_diffrn_reflns_limit_k_max 22
_diffrn_reflns_limit_k_min -22
_diffrn_reflns_limit_l_max 10
_diffrn_reflns_limit_l_min -10
_diffrn_reflns_number 4323
_diffrn_reflns_point_group_measured_fraction_full 0.993
_diffrn_reflns_point_group_measured_fraction_max 0.982
_diffrn_reflns_theta_full 25.242
_diffrn_reflns_theta_max 27.891
_diffrn_reflns_theta_min 2.891
_exptl_absorpt_coefficient_mu 0.058
_exptl_absorpt_correction_T_max 0.9749
_exptl_absorpt_correction_T_min 0.8129
_exptl_absorpt_correction_type multi-scan
_exptl_absorpt_process_details 'SADABS 2014/5 (Sheldrick, 2014)'
_exptl_crystal_colour Colorless
_exptl_crystal_density_diffrn 1.058
_exptl_crystal_description Block
_exptl_crystal_F_000 708
_exptl_crystal_size_max 1.000
_exptl_crystal_size_mid 0.649
_exptl_crystal_size_min 0.464
_refine_diff_density_max 0.209
_refine_diff_density_min -0.202
_refine_diff_density_rms 0.043
_refine_ls_abs_structure_details
;
 Flack x determined using 966 quotients [(I+)-(I-)]/[(I+)+(I-)] 
 (Parsons, Flack and Wagner, Acta Cryst. B69 (2013) 249-259). 
;
_refine_ls_abs_structure_Flack 0.4(10)
_refine_ls_extinction_method none
_refine_ls_goodness_of_fit_ref 1.076
_refine_ls_hydrogen_treatment constr
_refine_ls_matrix_type full
_refine_ls_number_parameters 96
_refine_ls_number_reflns 2086
_refine_ls_number_restraints 1
_refine_ls_restrained_S_all 1.075
_refine_ls_R_factor_all 0.0373
_refine_ls_R_factor_gt 0.0364
_refine_ls_shift/su_max 0.000
_refine_ls_shift/su_mean 0.000
_refine_ls_structure_factor_coef Fsqd
_refine_ls_weighting_details 'w=1/[\s^2^(Fo^2^)+(0.0523P)^2^+0.7685P] where P=(Fo^2^+2Fc^2^)/3'
_refine_ls_weighting_scheme calc
_refine_ls_wR_factor_gt 0.0918
_refine_ls_wR_factor_ref 0.0927
_reflns_Friedel_coverage 0.966
_reflns_Friedel_fraction_full 0.986
_reflns_Friedel_fraction_max 0.965
_reflns_number_gt 2032
_reflns_number_total 2086
_reflns_threshold_expression 'I > 2\s(I)'
_cod_data_source_file d2cc04203g2.cif
_cod_data_source_block MF71FMI
_cod_depositor_comments
;
The following automatic conversions were performed:

data item '_exptl_absorpt_correction_type' value 'Multi-scan' was
changed to 'multi-scan' in accordance with the
/home/data/users/saulius/crontab/automatic-downloads/rss-feeds/RSC/lib/dictionaries/cif_core.dic
dictionary named 'cif_core.dic' version 2.4.2 last updated on
2011-04-26.

Automatic conversion script
Id: cif_fix_values 7556 2019-12-06 15:28:31Z antanas 
;
_cod_original_cell_volume 1989.6(16)
_cod_database_code 7130516
_shelx_shelxl_version_number 2014/7
_shelx_space_group_comment
;
The symmetry employed for this shelxl refinement is uniquely defined 
by the following loop, which should always be used as a source of 
symmetry information in preference to the above space-group names. 
They are only intended as comments. 
;
_shelx_estimated_absorpt_t_max 0.974
_shelx_estimated_absorpt_t_min 0.942

loop_
_space_group_symop_operation_xyz
'x, y, z'
'-y, x-y, z'
'-x+y, -x, z'
'x+2/3, y+1/3, z+1/3'
'-y+2/3, x-y+1/3, z+1/3'
'-x+y+2/3, -x+1/3, z+1/3'
'x+1/3, y+2/3, z+2/3'
'-y+1/3, x-y+2/3, z+2/3'
'-x+y+1/3, -x+2/3, z+2/3'

loop_
_atom_site_label
_atom_site_type_symbol
_atom_site_fract_x
_atom_site_fract_y
_atom_site_fract_z
_atom_site_U_iso_or_equiv
_atom_site_adp_type
_atom_site_occupancy
_atom_site_site_symmetry_order
_atom_site_calc_flag
_atom_site_refinement_flags_posn
_atom_site_refinement_flags_adp
_atom_site_refinement_flags_occupancy
_atom_site_disorder_assembly
_atom_site_disorder_group
B1 B 0.33333 0.66667 0.2377(3) 0.0143(5) Uani 1 3 d S T P . .
C1 C 0.25126(10) 0.56486(10) 0.22770(19) 0.0170(3) Uani 1 1 d . . . . .
H1A H 0.1991 0.5620 0.2889 0.020 Uiso 1 1 calc R U . . .
H1B H 0.2327 0.5515 0.1096 0.020 Uiso 1 1 calc R U . . .
C2 C 0.26559(11) 0.48758(10) 0.2937(2) 0.0185(3) Uani 1 1 d . . . . .
H2 H 0.3225 0.4954 0.2404 0.022 Uiso 1 1 calc R U . . .
C3 C 0.18689(13) 0.39079(12) 0.2440(2) 0.0272(4) Uani 1 1 d . . . . .
H3A H 0.1338 0.3962 0.2082 0.033 Uiso 1 1 calc R U . . .
H3B H 0.2072 0.3695 0.1469 0.033 Uiso 1 1 calc R U . . .
C4 C 0.15470(14) 0.31652(12) 0.3822(2) 0.0295(4) Uani 1 1 d . . . . .
H4A H 0.0872 0.2847 0.3899 0.035 Uiso 1 1 calc R U . . .
H4B H 0.1722 0.2708 0.3505 0.035 Uiso 1 1 calc R U . . .
C5 C 0.19535(12) 0.35580(12) 0.5530(2) 0.0241(4) Uani 1 1 d . . . . .
H5 H 0.1745 0.3104 0.6459 0.029 Uiso 1 1 calc R U . . .
C6 C 0.30045(12) 0.41635(14) 0.5338(3) 0.0320(4) Uani 1 1 d . . . . .
H6A H 0.3269 0.3964 0.4444 0.038 Uiso 1 1 calc R U . . .
H6B H 0.3349 0.4279 0.6391 0.038 Uiso 1 1 calc R U . . .
C7 C 0.28168(10) 0.49420(11) 0.4819(2) 0.0204(3) Uani 1 1 d . . . . .
H7 H 0.3281 0.5563 0.5225 0.025 Uiso 1 1 calc R U . . .
C8 C 0.19256(11) 0.44494(11) 0.5905(2) 0.0215(3) Uani 1 1 d . . . . .
C9 C 0.10590(12) 0.44712(13) 0.5454(2) 0.0271(4) Uani 1 1 d . . . . .
H9A H 0.0553 0.4035 0.6153 0.041 Uiso 1 1 calc R U . . .
H9B H 0.0910 0.4305 0.4281 0.041 Uiso 1 1 calc R U . . .
H9C H 0.1158 0.5087 0.5639 0.041 Uiso 1 1 calc R U . . .
C10 C 0.21452(16) 0.47417(15) 0.7725(2) 0.0371(5) Uani 1 1 d . . . . .
H10A H 0.2697 0.4729 0.8057 0.056 Uiso 1 1 calc R U . . .
H10B H 0.1632 0.4321 0.8428 0.056 Uiso 1 1 calc R U . . .
H10C H 0.2248 0.5362 0.7857 0.056 Uiso 1 1 calc R U . . .

loop_
_atom_site_aniso_label
_atom_site_aniso_U_11
_atom_site_aniso_U_22
_atom_site_aniso_U_33
_atom_site_aniso_U_23
_atom_site_aniso_U_13
_atom_site_aniso_U_12
B1 0.0167(8) 0.0167(8) 0.0096(10) 0.000 0.000 0.0083(4)
C1 0.0169(7) 0.0167(7) 0.0162(6) 0.0007(5) -0.0010(5) 0.0076(6)
C2 0.0198(7) 0.0159(7) 0.0199(7) 0.0021(6) 0.0031(6) 0.0090(6)
C3 0.0348(10) 0.0168(8) 0.0233(8) -0.0002(6) 0.0018(7) 0.0080(7)
C4 0.0360(10) 0.0166(7) 0.0324(9) 0.0040(6) 0.0061(7) 0.0105(7)
C5 0.0229(8) 0.0243(8) 0.0277(8) 0.0111(6) 0.0063(6) 0.0136(7)
C6 0.0224(8) 0.0364(10) 0.0410(10) 0.0188(8) 0.0066(7) 0.0176(8)
C7 0.0146(7) 0.0213(7) 0.0226(8) 0.0051(6) -0.0002(6) 0.0069(6)
C8 0.0212(7) 0.0223(8) 0.0191(7) 0.0040(6) 0.0021(6) 0.0095(6)
C9 0.0229(8) 0.0273(8) 0.0335(9) 0.0061(7) 0.0070(7) 0.0144(7)
C10 0.0462(12) 0.0394(11) 0.0179(8) 0.0036(7) 0.0020(7) 0.0156(9)

loop_
_atom_type_symbol
_atom_type_description
_atom_type_scat_dispersion_real
_atom_type_scat_dispersion_imag
_atom_type_scat_source
C C 0.0033 0.0016 'International Tables Vol C Tables 4.2.6.8 and 6.1.1.4'
H H 0.0000 0.0000 'International Tables Vol C Tables 4.2.6.8 and 6.1.1.4'
B B 0.0013 0.0007 'International Tables Vol C Tables 4.2.6.8 and 6.1.1.4'

loop_
_geom_angle_atom_site_label_1
_geom_angle_atom_site_label_2
_geom_angle_atom_site_label_3
_geom_angle
_geom_angle_site_symmetry_1
_geom_angle_site_symmetry_3
_geom_angle_publ_flag
C1 B1 C1 119.742(19) 2_665 3_565 ?
C1 B1 C1 119.74(2) 3_565 . ?
C1 B1 C1 119.744(19) 2_665 . ?
B1 C1 H1A 107.6 . . ?
B1 C1 H1B 107.6 . . ?
H1A C1 H1B 107.1 . . ?
C2 C1 B1 118.78(11) . . ?
C2 C1 H1A 107.6 . . ?
C2 C1 H1B 107.6 . . ?
C1 C2 H2 106.8 . . ?
C1 C2 C3 112.91(13) . . ?
C3 C2 H2 106.8 . . ?
C7 C2 C1 112.11(13) . . ?
C7 C2 H2 106.8 . . ?
C7 C2 C3 110.91(13) . . ?
C2 C3 H3A 108.3 . . ?
C2 C3 H3B 108.3 . . ?
H3A C3 H3B 107.4 . . ?
C4 C3 C2 115.75(14) . . ?
C4 C3 H3A 108.3 . . ?
C4 C3 H3B 108.3 . . ?
C3 C4 H4A 109.0 . . ?
C3 C4 H4B 109.0 . . ?
H4A C4 H4B 107.8 . . ?
C5 C4 C3 112.98(14) . . ?
C5 C4 H4A 109.0 . . ?
C5 C4 H4B 109.0 . . ?
C4 C5 H5 115.3 . . ?
C4 C5 C6 108.32(15) . . ?
C4 C5 C8 111.61(13) . . ?
C6 C5 H5 115.3 . . ?
C6 C5 C8 87.69(13) . . ?
C8 C5 H5 115.3 . . ?
C5 C6 H6A 114.3 . . ?
C5 C6 H6B 114.3 . . ?
C5 C6 C7 86.23(12) . . ?
H6A C6 H6B 111.4 . . ?
C7 C6 H6A 114.3 . . ?
C7 C6 H6B 114.3 . . ?
C2 C7 C6 107.85(14) . . ?
C2 C7 H7 114.6 . . ?
C2 C7 C8 114.93(13) . . ?
C6 C7 H7 114.6 . . ?
C6 C7 C8 87.14(12) . . ?
C8 C7 H7 114.6 . . ?
C5 C8 C7 85.45(12) . . ?
C9 C8 C5 118.04(14) . . ?
C9 C8 C7 122.18(14) . . ?
C9 C8 C10 107.44(15) . . ?
C10 C8 C5 112.14(15) . . ?
C10 C8 C7 110.27(14) . . ?
C8 C9 H9A 109.5 . . ?
C8 C9 H9B 109.5 . . ?
C8 C9 H9C 109.5 . . ?
H9A C9 H9B 109.5 . . ?
H9A C9 H9C 109.5 . . ?
H9B C9 H9C 109.5 . . ?
C8 C10 H10A 109.5 . . ?
C8 C10 H10B 109.5 . . ?
C8 C10 H10C 109.5 . . ?
H10A C10 H10B 109.5 . . ?
H10A C10 H10C 109.5 . . ?
H10B C10 H10C 109.5 . . ?

loop_
_geom_bond_atom_site_label_1
_geom_bond_atom_site_label_2
_geom_bond_distance
_geom_bond_site_symmetry_2
_geom_bond_publ_flag
B1 C1 1.5828(16) 2_665 ?
B1 C1 1.5828(16) 3_565 ?
B1 C1 1.5829(16) . ?
C1 H1A 0.9900 . ?
C1 H1B 0.9900 . ?
C1 C2 1.537(2) . ?
C2 H2 1.0000 . ?
C2 C3 1.559(2) . ?
C2 C7 1.532(2) . ?
C3 H3A 0.9900 . ?
C3 H3B 0.9900 . ?
C3 C4 1.557(2) . ?
C4 H4A 0.9900 . ?
C4 H4B 0.9900 . ?
C4 C5 1.530(3) . ?
C5 H5 1.0000 . ?
C5 C6 1.552(2) . ?
C5 C8 1.560(2) . ?
C6 H6A 0.9900 . ?
C6 H6B 0.9900 . ?
C6 C7 1.557(2) . ?
C7 H7 1.0000 . ?
C7 C8 1.572(2) . ?
C8 C9 1.527(2) . ?
C8 C10 1.530(2) . ?
C9 H9A 0.9800 . ?
C9 H9B 0.9800 . ?
C9 H9C 0.9800 . ?
C10 H10A 0.9800 . ?
C10 H10B 0.9800 . ?
C10 H10C 0.9800 . ?

loop_
_geom_torsion_atom_site_label_1
_geom_torsion_atom_site_label_2
_geom_torsion_atom_site_label_3
_geom_torsion_atom_site_label_4
_geom_torsion
_geom_torsion_site_symmetry_1
_geom_torsion_site_symmetry_2
_geom_torsion_site_symmetry_3
_geom_torsion_site_symmetry_4
_geom_torsion_publ_flag
B1 C1 C2 C3 -168.46(15) . . . . ?
B1 C1 C2 C7 65.39(19) . . . . ?
C1 B1 C1 C2 30.0(3) 2_665 . . . ?
C1 B1 C1 C2 -160.08(14) 3_565 . . . ?
C1 C2 C3 C4 -138.60(16) . . . . ?
C1 C2 C7 C6 -177.02(13) . . . . ?
C1 C2 C7 C8 87.71(17) . . . . ?
C2 C3 C4 C5 9.8(2) . . . . ?
C2 C7 C8 C5 81.23(15) . . . . ?
C2 C7 C8 C9 -39.2(2) . . . . ?
C2 C7 C8 C10 -166.82(15) . . . . ?
C3 C2 C7 C6 55.75(16) . . . . ?
C3 C2 C7 C8 -39.52(19) . . . . ?
C3 C4 C5 C6 -51.1(2) . . . . ?
C3 C4 C5 C8 43.8(2) . . . . ?
C4 C5 C6 C7 84.56(16) . . . . ?
C4 C5 C8 C7 -81.60(15) . . . . ?
C4 C5 C8 C9 42.66(19) . . . . ?
C4 C5 C8 C10 168.35(15) . . . . ?
C5 C6 C7 C2 -88.04(14) . . . . ?
C5 C6 C7 C8 27.26(13) . . . . ?
C6 C5 C8 C7 27.21(12) . . . . ?
C6 C5 C8 C9 151.47(16) . . . . ?
C6 C5 C8 C10 -82.84(16) . . . . ?
C6 C7 C8 C5 -27.14(13) . . . . ?
C6 C7 C8 C9 -147.62(17) . . . . ?
C6 C7 C8 C10 84.80(17) . . . . ?
C7 C2 C3 C4 -11.8(2) . . . . ?
C8 C5 C6 C7 -27.46(13) . . . . ?
